data_7133027
loop_
_publ_author_name
'Chen, Wenhao'
'Hu, Haisheng'
'Feng, Jie'
'Zhu, Lei'
'Wu, Di'

_publ_section_title
;
 Synthetic, structural and reactivity studies of a boryl-ethynyl Silylene.
;
_journal_issue 45
_journal_name_full 'Chemical communications (Cambridge, England)'
_journal_page_first 5828
_journal_page_last 5831
_journal_paper_doi 10.1039/d4cc00922c
_journal_volume 60
_journal_year 2024
_chemical_absolute_configuration ad
_chemical_formula_moiety 'C69 H75 B N4 O2 Si'
_chemical_formula_sum 'C69 H75 B N4 O2 Si'
_chemical_formula_weight 1031.23
_space_group_crystal_system monoclinic
_space_group_IT_number 9
_space_group_name_Hall 'C -2yc'
_space_group_name_H-M_alt 'C 1 c 1'
_atom_sites_solution_hydrogens geom
_atom_sites_solution_primary dual
_audit_creation_date 2024-04-02
_audit_creation_method
;
Olex2 1.5
(compiled 2022.04.07 svn.rca3783a0 for OlexSys, GUI svn.r6498)
;
_audit_update_record
;
2024-05-02 deposited with the CCDC.	2024-05-07 downloaded from the CCDC.
;
_cell_angle_alpha 90
_cell_angle_beta 97.7210(10)
_cell_angle_gamma 90
_cell_formula_units_Z 4
_cell_length_a 11.7650(3)
_cell_length_b 23.8074(5)
_cell_length_c 23.7692(6)
_cell_measurement_reflns_used 9876
_cell_measurement_temperature 170(2)
_cell_measurement_theta_max 26.97
_cell_measurement_theta_min 2.22
_cell_volume 6597.3(3)
_computing_cell_refinement 'SAINT V8.40B (Bruker Nano, Inc., 2019)'
_computing_data_collection 'Bruker Instrument Service vV6.2.14'
_computing_data_reduction 'SAINT V8.40B (Bruker Nano, Inc., 2019)'
_computing_molecular_graphics 'Olex2 1.5 (Dolomanov et al., 2009)'
_computing_publication_material 'Olex2 1.5 (Dolomanov et al., 2009)'
_computing_structure_refinement 'SHELXL 2019/2 (Sheldrick, 2015)'
_computing_structure_solution 'ShelXT (Sheldrick, 2015)'
_diffrn_ambient_temperature 170.00
_diffrn_measured_fraction_theta_full 0.999
_diffrn_measured_fraction_theta_max 0.999
_diffrn_measurement_device_type 'zju Bruker D8 Venture'
_diffrn_measurement_method '\w and \f scans'
_diffrn_radiation_type MoK\a
_diffrn_radiation_wavelength 0.71073
_diffrn_reflns_av_R_equivalents 0.0446
_diffrn_reflns_av_unetI/netI 0.0514
_diffrn_reflns_Laue_measured_fraction_full 0.999
_diffrn_reflns_Laue_measured_fraction_max 0.999
_diffrn_reflns_limit_h_max 15
_diffrn_reflns_limit_h_min -15
_diffrn_reflns_limit_k_max 30
_diffrn_reflns_limit_k_min -26
_diffrn_reflns_limit_l_max 30
_diffrn_reflns_limit_l_min -30
_diffrn_reflns_number 37753
_diffrn_reflns_point_group_measured_fraction_full 0.994
_diffrn_reflns_point_group_measured_fraction_max 0.984
_diffrn_reflns_theta_full 25.242
_diffrn_reflns_theta_max 27.111
_diffrn_reflns_theta_min 2.222
_diffrn_source_current 1.4
_diffrn_source_power 0.07
_diffrn_source_voltage 50.0
_diffrn_standards_number 0
_exptl_absorpt_coefficient_mu 0.079
_exptl_absorpt_correction_T_max 0.7455
_exptl_absorpt_correction_T_min 0.6666
_exptl_absorpt_correction_type multi-scan
_exptl_absorpt_process_details
;
SADABS-2016/2 (Bruker,2016/2) was used for absorption correction.
wR2(int) was 0.1025 before and 0.0569 after correction.
The Ratio of minimum to maximum transmission is 0.8942.
The \l/2 correction factor is Not present.
;
_exptl_crystal_colour colourless
_exptl_crystal_colour_primary colourless
_exptl_crystal_density_diffrn 1.038
_exptl_crystal_description block
_exptl_crystal_F_000 2208
_exptl_crystal_size_max 0.36
_exptl_crystal_size_mid 0.25
_exptl_crystal_size_min 0.18
_refine_diff_density_max 0.148
_refine_diff_density_min -0.180
_refine_diff_density_rms 0.038
_refine_ls_abs_structure_details
;
 Flack x determined using 4663 quotients [(I+)-(I-)]/[(I+)+(I-)]
 (Parsons, Flack and Wagner, Acta Cryst. B69 (2013) 249-259).
;
_refine_ls_abs_structure_Flack 0.17(5)
_refine_ls_extinction_method none
_refine_ls_goodness_of_fit_ref 1.002
_refine_ls_hydrogen_treatment constr
_refine_ls_matrix_type full
_refine_ls_number_parameters 708
_refine_ls_number_reflns 14300
_refine_ls_number_restraints 2
_refine_ls_restrained_S_all 1.002
_refine_ls_R_factor_all 0.0573
_refine_ls_R_factor_gt 0.0443
_refine_ls_shift/su_max 0.007
_refine_ls_shift/su_mean 0.000
_refine_ls_structure_factor_coef Fsqd
_refine_ls_weighting_details 'w=1/[\s^2^(Fo^2^)+(0.0659P)^2^] where P=(Fo^2^+2Fc^2^)/3'
_refine_ls_weighting_scheme calc
_refine_ls_wR_factor_gt 0.1072
_refine_ls_wR_factor_ref 0.1158
_reflns_Friedel_coverage 0.969
_reflns_Friedel_fraction_full 0.989
_reflns_Friedel_fraction_max 0.970
_reflns_number_gt 11784
_reflns_number_total 14300
_reflns_threshold_expression 'I > 2\s(I)'
_cod_data_source_file d4cc00922c2.cif
_cod_data_source_block mo_220728_fj0726_t_0m
_cod_depositor_comments 'Adding full bibliography for 7133025--7133030.cif.'
_cod_database_code 7133027
_shelx_shelxl_version_number 2019/2
_shelx_space_group_comment
;
The symmetry employed for this shelxl refinement is uniquely defined
by the following loop, which should always be used as a source of
symmetry information in preference to the above space-group names.
They are only intended as comments.
;
_shelx_estimated_absorpt_t_max 0.986
_shelx_estimated_absorpt_t_min 0.972
_olex2_refinement_description
;
1. Fixed Uiso
 At 1.2 times of:
  All C(H) groups
 At 1.5 times of:
  All C(H,H,H) groups
2.a Ternary CH refined with riding coordinates:
 C11(H11), C14(H14), C23(H23), C26(H26)
2.b Aromatic/amide H refined with riding coordinates:
 C3(H3), C4(H4), C7(H7), C8(H8), C9(H9), C19(H19), C20(H20), C21(H21),
 C35(H35), C36(H36), C37(H37), C38(H38), C39(H39), C46(H46), C47(H47), C48(H48),
  C49(H49), C53(H53), C54(H54), C55(H55), C56(H56), C59(H59), C60(H60),
 C61(H61), C62(H62), C66(H66), C67(H67), C68(H68), C69(H69)
2.c Idealised Me refined as rotating group:
 C12(H12A,H12B,H12C), C13(H13A,H13B,H13C), C15(H15A,H15B,H15C), C16(H16A,H16B,
 H16C), C24(H24A,H24B,H24C), C25(H25A,H25B,H25C), C27(H27A,H27B,H27C), C28(H28A,
 H28B,H28C), C31(H31A,H31B,H31C), C32(H32A,H32B,H32C), C33(H33A,H33B,H33C),
 C41(H41A,H41B,H41C), C42(H42A,H42B,H42C), C43(H43A,H43B,H43C)
;
_smtbx_masks_special_details
;
A solvent mask was calculated and 352 electrons were 
found in a volume of 1108\%A^3^ in 1 void per unit cell. 
This is consistent with the presence of 
1[C7H8] per Asymmetric Unit 
which account for 200 electrons 
per unit cell.
;
_smtbx_masks_void_probe_radius 1.2
_smtbx_masks_void_truncation_radius 1.2
_olex2_submission_special_instructions 'No special instructions were received'

loop_
_space_group_symop_operation_xyz
'x, y, z'
'x, -y, z+1/2'
'x+1/2, y+1/2, z'
'x+1/2, -y+1/2, z+1/2'

loop_
_atom_site_label
_atom_site_type_symbol
_atom_site_fract_x
_atom_site_fract_y
_atom_site_fract_z
_atom_site_U_iso_or_equiv
_atom_site_adp_type
_atom_site_occupancy
_atom_site_site_symmetry_order
_atom_site_calc_flag
_atom_site_refinement_flags_posn
_atom_site_refinement_flags_adp
_atom_site_refinement_flags_occupancy
_atom_site_disorder_assembly
_atom_site_disorder_group
Si1 Si 0.44212(6) 0.64268(3) 0.53299(3) 0.03414(16) Uani 1 1 d . . . . .
O1 O 0.48064(17) 0.70845(8) 0.55646(8) 0.0423(5) Uani 1 1 d . . . . .
O2 O 0.30550(16) 0.65520(7) 0.54247(7) 0.0364(4) Uani 1 1 d . . . . .
N1 N 0.67375(18) 0.62467(9) 0.34837(8) 0.0337(5) Uani 1 1 d . . . . .
N2 N 0.55413(19) 0.69568(9) 0.31652(9) 0.0345(5) Uani 1 1 d . . . . .
N3 N 0.55179(19) 0.60230(9) 0.57728(9) 0.0370(5) Uani 1 1 d . . . . .
N4 N 0.40500(18) 0.56261(9) 0.53059(9) 0.0336(5) Uani 1 1 d . . . . .
C1 C 0.5261(2) 0.65242(10) 0.41747(11) 0.0353(6) Uani 1 1 d . . . . .
C2 C 0.4866(2) 0.64730(10) 0.46154(11) 0.0370(6) Uani 1 1 d . . . . .
C3 C 0.6999(2) 0.64261(11) 0.29552(10) 0.0362(6) Uani 1 1 d . . . . .
H3 H 0.758128 0.627280 0.276057 0.043 Uiso 1 1 calc R U . . .
C4 C 0.6296(2) 0.68482(11) 0.27677(11) 0.0377(6) Uani 1 1 d . . . . .
H4 H 0.630646 0.704374 0.242005 0.045 Uiso 1 1 calc R U . . .
C5 C 0.7468(2) 0.58571(11) 0.38246(11) 0.0379(6) Uani 1 1 d . . . . .
C6 C 0.8498(3) 0.60572(13) 0.41235(13) 0.0472(7) Uani 1 1 d . . . . .
C7 C 0.9192(3) 0.56750(17) 0.44523(17) 0.0682(10) Uani 1 1 d . . . . .
H7 H 0.989456 0.579842 0.465984 0.082 Uiso 1 1 calc R U . . .
C8 C 0.8878(3) 0.51257(18) 0.4480(2) 0.0815(13) Uani 1 1 d . . . . .
H8 H 0.936320 0.487311 0.471074 0.098 Uiso 1 1 calc R U . . .
C9 C 0.7866(3) 0.49282(15) 0.41800(18) 0.0665(10) Uani 1 1 d . . . . .
H9 H 0.766876 0.454266 0.420189 0.080 Uiso 1 1 calc R U . . .
C10 C 0.7139(3) 0.52938(12) 0.38462(12) 0.0444(7) Uani 1 1 d . . . . .
C11 C 0.8849(3) 0.66697(14) 0.41023(14) 0.0525(8) Uani 1 1 d . . . . .
H11 H 0.838355 0.684156 0.376271 0.063 Uiso 1 1 calc R U . . .
C12 C 0.8568(4) 0.69881(18) 0.46240(19) 0.0765(11) Uani 1 1 d . . . . .
H12A H 0.774496 0.695863 0.464718 0.115 Uiso 1 1 calc R U . . .
H12B H 0.877750 0.738431 0.459320 0.115 Uiso 1 1 calc R U . . .
H12C H 0.900198 0.682587 0.496635 0.115 Uiso 1 1 calc R U . . .
C13 C 1.0106(3) 0.67386(18) 0.40284(19) 0.0702(10) Uani 1 1 d . . . . .
H13A H 1.058882 0.661291 0.437364 0.105 Uiso 1 1 calc R U . . .
H13B H 1.026461 0.713489 0.395878 0.105 Uiso 1 1 calc R U . . .
H13C H 1.027439 0.651251 0.370511 0.105 Uiso 1 1 calc R U . . .
C14 C 0.6032(3) 0.50792(12) 0.35186(13) 0.0492(7) Uani 1 1 d . . . . .
H14 H 0.564003 0.540436 0.330839 0.059 Uiso 1 1 calc R U . . .
C15 C 0.5239(3) 0.48575(15) 0.39239(16) 0.0635(9) Uani 1 1 d . . . . .
H15A H 0.559182 0.453022 0.412782 0.095 Uiso 1 1 calc R U . . .
H15B H 0.450375 0.474801 0.370774 0.095 Uiso 1 1 calc R U . . .
H15C H 0.511035 0.515158 0.419684 0.095 Uiso 1 1 calc R U . . .
C16 C 0.6229(4) 0.46364(18) 0.30865(18) 0.0789(12) Uani 1 1 d . . . . .
H16A H 0.665878 0.480034 0.280094 0.118 Uiso 1 1 calc R U . . .
H16B H 0.548854 0.449721 0.290109 0.118 Uiso 1 1 calc R U . . .
H16C H 0.666824 0.432464 0.327724 0.118 Uiso 1 1 calc R U . . .
C17 C 0.4763(3) 0.74210(12) 0.30760(12) 0.0424(6) Uani 1 1 d . . . . .
C18 C 0.5156(4) 0.79560(13) 0.32537(15) 0.0590(9) Uani 1 1 d . . . . .
C19 C 0.4430(5) 0.84095(16) 0.31225(19) 0.0802(14) Uani 1 1 d . . . . .
H19 H 0.467750 0.877610 0.324006 0.096 Uiso 1 1 calc R U . . .
C20 C 0.3348(5) 0.8334(2) 0.28217(19) 0.0890(17) Uani 1 1 d . . . . .
H20 H 0.286581 0.864964 0.272866 0.107 Uiso 1 1 calc R U . . .
C21 C 0.2966(4) 0.7807(2) 0.26569(16) 0.0768(13) Uani 1 1 d . . . . .
H21 H 0.221784 0.776189 0.245541 0.092 Uiso 1 1 calc R U . . .
C22 C 0.3661(3) 0.73337(15) 0.27809(12) 0.0514(8) Uani 1 1 d . . . . .
C23 C 0.6321(4) 0.80447(15) 0.35979(18) 0.0709(11) Uani 1 1 d . . . . .
H23 H 0.675110 0.768368 0.358612 0.085 Uiso 1 1 calc R U . . .
C24 C 0.6216(6) 0.8160(3) 0.4218(2) 0.117(2) Uani 1 1 d . . . . .
H24A H 0.578425 0.850862 0.424785 0.175 Uiso 1 1 calc R U . . .
H24B H 0.698384 0.819920 0.443282 0.175 Uiso 1 1 calc R U . . .
H24C H 0.581400 0.784799 0.437330 0.175 Uiso 1 1 calc R U . . .
C25 C 0.7036(6) 0.8500(3) 0.3352(3) 0.119(2) Uani 1 1 d . . . . .
H25A H 0.708079 0.841796 0.295123 0.178 Uiso 1 1 calc R U . . .
H25B H 0.781105 0.850507 0.356317 0.178 Uiso 1 1 calc R U . . .
H25C H 0.667394 0.886705 0.338369 0.178 Uiso 1 1 calc R U . . .
C26 C 0.3215(3) 0.67482(18) 0.26370(15) 0.0630(9) Uani 1 1 d . . . . .
H26 H 0.388805 0.648789 0.267689 0.076 Uiso 1 1 calc R U . . .
C27 C 0.2431(5) 0.6569(2) 0.3072(2) 0.1009(16) Uani 1 1 d . . . . .
H27A H 0.288491 0.653730 0.344833 0.151 Uiso 1 1 calc R U . . .
H27B H 0.208186 0.620503 0.296202 0.151 Uiso 1 1 calc R U . . .
H27C H 0.182782 0.685071 0.308488 0.151 Uiso 1 1 calc R U . . .
C28 C 0.2578(5) 0.6679(3) 0.20344(19) 0.1081(19) Uani 1 1 d . . . . .
H28A H 0.201299 0.698106 0.195559 0.162 Uiso 1 1 calc R U . . .
H28B H 0.218443 0.631508 0.200274 0.162 Uiso 1 1 calc R U . . .
H28C H 0.312801 0.669622 0.175990 0.162 Uiso 1 1 calc R U . . .
C29 C 0.4989(2) 0.55215(11) 0.56567(10) 0.0360(6) Uani 1 1 d . . . . .
C30 C 0.6764(3) 0.61081(15) 0.59929(13) 0.0513(8) Uani 1 1 d . . . . .
C31 C 0.7026(3) 0.67243(18) 0.60277(18) 0.0751(11) Uani 1 1 d . . . . .
H31A H 0.690323 0.688743 0.564577 0.113 Uiso 1 1 calc R U . . .
H31B H 0.782593 0.677988 0.619384 0.113 Uiso 1 1 calc R U . . .
H31C H 0.651824 0.690839 0.626609 0.113 Uiso 1 1 calc R U . . .
C32 C 0.7510(3) 0.58384(18) 0.55914(17) 0.0651(9) Uani 1 1 d . . . . .
H32A H 0.741385 0.542966 0.559691 0.098 Uiso 1 1 calc R U . . .
H32B H 0.831581 0.593322 0.571355 0.098 Uiso 1 1 calc R U . . .
H32C H 0.727984 0.597881 0.520531 0.098 Uiso 1 1 calc R U . . .
C33 C 0.7029(4) 0.5859(2) 0.65926(16) 0.0793(12) Uani 1 1 d . . . . .
H33A H 0.645656 0.599085 0.682619 0.119 Uiso 1 1 calc R U . . .
H33B H 0.779411 0.598022 0.676414 0.119 Uiso 1 1 calc R U . . .
H33C H 0.700566 0.544845 0.657009 0.119 Uiso 1 1 calc R U . . .
C34 C 0.5377(3) 0.49733(11) 0.59130(11) 0.0403(6) Uani 1 1 d . . . . .
C35 C 0.6050(3) 0.46060(14) 0.56478(12) 0.0495(7) Uani 1 1 d . . . . .
H35 H 0.624126 0.469300 0.528194 0.059 Uiso 1 1 calc R U . . .
C36 C 0.6445(3) 0.41098(15) 0.59163(15) 0.0658(10) Uani 1 1 d . . . . .
H36 H 0.691129 0.385956 0.573608 0.079 Uiso 1 1 calc R U . . .
C37 C 0.6156(4) 0.39842(14) 0.64440(16) 0.0699(11) Uani 1 1 d . . . . .
H37 H 0.643780 0.364958 0.663110 0.084 Uiso 1 1 calc R U . . .
C38 C 0.5466(4) 0.43375(15) 0.67017(15) 0.0648(10) Uani 1 1 d . . . . .
H38 H 0.524818 0.423953 0.705957 0.078 Uiso 1 1 calc R U . . .
C39 C 0.5083(3) 0.48398(13) 0.64418(12) 0.0507(7) Uani 1 1 d . . . . .
H39 H 0.462263 0.508934 0.662630 0.061 Uiso 1 1 calc R U . . .
C40 C 0.3027(2) 0.52729(11) 0.51293(12) 0.0413(6) Uani 1 1 d . . . . .
C41 C 0.2203(3) 0.53132(14) 0.55739(16) 0.0567(8) Uani 1 1 d . . . . .
H41A H 0.256433 0.514924 0.593200 0.085 Uiso 1 1 calc R U . . .
H41B H 0.149617 0.510772 0.544015 0.085 Uiso 1 1 calc R U . . .
H41C H 0.201987 0.570836 0.563432 0.085 Uiso 1 1 calc R U . . .
C42 C 0.2470(3) 0.55161(14) 0.45653(14) 0.0528(8) Uani 1 1 d . . . . .
H42A H 0.228235 0.591221 0.461662 0.079 Uiso 1 1 calc R U . . .
H42B H 0.176683 0.530723 0.443336 0.079 Uiso 1 1 calc R U . . .
H42C H 0.300316 0.548502 0.428345 0.079 Uiso 1 1 calc R U . . .
C43 C 0.3323(3) 0.46532(12) 0.50407(15) 0.0534(8) Uani 1 1 d . . . . .
H43A H 0.394549 0.462960 0.480596 0.080 Uiso 1 1 calc R U . . .
H43B H 0.264518 0.445801 0.484990 0.080 Uiso 1 1 calc R U . . .
H43C H 0.356721 0.447675 0.540964 0.080 Uiso 1 1 calc R U . . .
C44 C 0.4004(3) 0.73475(11) 0.58672(11) 0.0410(6) Uani 1 1 d . . . . .
C45 C 0.4155(3) 0.79833(12) 0.58796(14) 0.0502(7) Uani 1 1 d . . . . .
C46 C 0.4327(4) 0.83352(15) 0.54350(18) 0.0748(12) Uani 1 1 d . . . . .
H46 H 0.430399 0.819302 0.506021 0.090 Uiso 1 1 calc R U . . .
C47 C 0.4535(5) 0.88988(17) 0.5549(2) 0.1057(19) Uani 1 1 d . . . . .
H47 H 0.466742 0.914444 0.524957 0.127 Uiso 1 1 calc R U . . .
C48 C 0.4554(5) 0.91123(16) 0.6099(3) 0.0987(17) Uani 1 1 d . . . . .
H48 H 0.466540 0.950295 0.616634 0.118 Uiso 1 1 calc R U . . .
C49 C 0.4412(4) 0.87600(15) 0.6540(2) 0.0731(11) Uani 1 1 d . . . . .
H49 H 0.443592 0.890178 0.691481 0.088 Uiso 1 1 calc R U . . .
C50 C 0.4233(3) 0.81941(13) 0.64290(15) 0.0519(8) Uani 1 1 d . . . . .
C51 C 0.4231(2) 0.77152(12) 0.68222(12) 0.0446(7) Uani 1 1 d . . . . .
C52 C 0.4187(3) 0.72175(12) 0.65102(12) 0.0439(6) Uani 1 1 d . . . . .
C53 C 0.4309(3) 0.67080(13) 0.67878(13) 0.0536(8) Uani 1 1 d . . . . .
H53 H 0.429798 0.636715 0.657929 0.064 Uiso 1 1 calc R U . . .
C54 C 0.4449(3) 0.67015(17) 0.73806(13) 0.0622(9) Uani 1 1 d . . . . .
H54 H 0.453872 0.635376 0.757765 0.075 Uiso 1 1 calc R U . . .
C55 C 0.4457(3) 0.72001(18) 0.76836(14) 0.0653(10) Uani 1 1 d . . . . .
H55 H 0.452797 0.718939 0.808630 0.078 Uiso 1 1 calc R U . . .
C56 C 0.4363(3) 0.77084(16) 0.74092(14) 0.0581(9) Uani 1 1 d . . . . .
H56 H 0.438924 0.804919 0.761844 0.070 Uiso 1 1 calc R U . . .
C57 C 0.2803(3) 0.71196(11) 0.55658(11) 0.0392(6) Uani 1 1 d . . . . .
C58 C 0.2356(3) 0.74779(11) 0.50481(12) 0.0401(6) Uani 1 1 d . . . . .
C59 C 0.2785(3) 0.75373(12) 0.45361(12) 0.0463(7) Uani 1 1 d . . . . .
H59 H 0.342673 0.732393 0.445702 0.056 Uiso 1 1 calc R U . . .
C60 C 0.2254(3) 0.79152(13) 0.41427(14) 0.0559(8) Uani 1 1 d . . . . .
H60 H 0.254304 0.796339 0.379129 0.067 Uiso 1 1 calc R U . . .
C61 C 0.1319(3) 0.82215(13) 0.42506(15) 0.0592(9) Uani 1 1 d . . . . .
H61 H 0.098357 0.848482 0.397718 0.071 Uiso 1 1 calc R U . . .
C62 C 0.0858(3) 0.81522(13) 0.47528(15) 0.0550(8) Uani 1 1 d . . . . .
H62 H 0.020110 0.835843 0.482369 0.066 Uiso 1 1 calc R U . . .
C63 C 0.1384(3) 0.77727(11) 0.51504(13) 0.0445(7) Uani 1 1 d . . . . .
C64 C 0.1039(3) 0.75702(12) 0.56888(13) 0.0460(7) Uani 1 1 d . . . . .
C65 C 0.1816(3) 0.71627(12) 0.59155(12) 0.0431(6) Uani 1 1 d . . . . .
C66 C 0.1598(3) 0.68528(14) 0.63828(13) 0.0529(8) Uani 1 1 d . . . . .
H66 H 0.210834 0.656279 0.652900 0.063 Uiso 1 1 calc R U . . .
C67 C 0.0629(3) 0.69691(16) 0.66350(14) 0.0605(9) Uani 1 1 d . . . . .
H67 H 0.047474 0.675809 0.695538 0.073 Uiso 1 1 calc R U . . .
C68 C -0.0113(3) 0.73911(16) 0.64223(16) 0.0647(10) Uani 1 1 d . . . . .
H68 H -0.076401 0.747299 0.660519 0.078 Uiso 1 1 calc R U . . .
C69 C 0.0073(3) 0.76969(15) 0.59475(16) 0.0582(8) Uani 1 1 d . . . . .
H69 H -0.044213 0.798513 0.580181 0.070 Uiso 1 1 calc R U . . .
B1 B 0.5813(3) 0.65776(11) 0.36325(12) 0.0321(6) Uani 1 1 d . . . . .

loop_
_atom_site_aniso_label
_atom_site_aniso_U_11
_atom_site_aniso_U_22
_atom_site_aniso_U_33
_atom_site_aniso_U_23
_atom_site_aniso_U_13
_atom_site_aniso_U_12
Si1 0.0417(4) 0.0336(3) 0.0277(3) 0.0014(3) 0.0067(3) -0.0040(3)
O1 0.0523(12) 0.0391(9) 0.0375(10) -0.0014(8) 0.0132(9) -0.0093(9)
O2 0.0439(11) 0.0351(9) 0.0317(9) -0.0016(7) 0.0099(7) -0.0027(8)
N1 0.0364(12) 0.0364(11) 0.0286(10) 0.0045(9) 0.0050(9) 0.0019(9)
N2 0.0408(12) 0.0345(10) 0.0289(10) 0.0048(8) 0.0070(9) 0.0030(9)
N3 0.0371(12) 0.0417(12) 0.0312(10) 0.0012(9) 0.0005(9) -0.0056(10)
N4 0.0363(12) 0.0340(10) 0.0300(10) 0.0014(8) 0.0029(9) -0.0023(9)
C1 0.0383(14) 0.0338(12) 0.0335(13) 0.0038(10) 0.0041(11) 0.0041(10)
C2 0.0432(15) 0.0333(12) 0.0349(14) 0.0045(10) 0.0064(11) -0.0004(11)
C3 0.0419(15) 0.0399(14) 0.0284(12) 0.0019(10) 0.0102(10) 0.0004(11)
C4 0.0447(15) 0.0403(14) 0.0291(12) 0.0055(10) 0.0091(11) 0.0020(12)
C5 0.0393(15) 0.0399(14) 0.0349(13) 0.0058(11) 0.0062(11) 0.0070(11)
C6 0.0416(16) 0.0554(17) 0.0437(15) 0.0150(13) 0.0024(12) 0.0049(13)
C7 0.0454(19) 0.085(3) 0.070(2) 0.033(2) -0.0095(16) 0.0060(18)
C8 0.061(2) 0.081(3) 0.099(3) 0.053(2) -0.002(2) 0.016(2)
C9 0.066(2) 0.0517(18) 0.083(3) 0.0266(17) 0.0126(19) 0.0101(17)
C10 0.0499(17) 0.0386(14) 0.0461(16) 0.0105(12) 0.0115(13) 0.0065(12)
C11 0.0436(17) 0.0634(19) 0.0478(17) 0.0091(15) -0.0039(13) -0.0088(14)
C12 0.074(3) 0.076(3) 0.083(3) -0.008(2) 0.023(2) -0.018(2)
C13 0.049(2) 0.081(3) 0.081(3) 0.010(2) 0.0100(18) -0.0135(18)
C14 0.0585(19) 0.0358(14) 0.0536(17) -0.0011(12) 0.0084(14) -0.0004(13)
C15 0.064(2) 0.0600(19) 0.069(2) -0.0047(17) 0.0205(18) -0.0054(17)
C16 0.103(3) 0.069(2) 0.071(2) -0.020(2) 0.032(2) -0.010(2)
C17 0.0541(17) 0.0399(14) 0.0359(14) 0.0145(11) 0.0164(12) 0.0115(13)
C18 0.089(3) 0.0380(15) 0.0562(19) 0.0121(14) 0.0333(18) 0.0101(16)
C19 0.134(4) 0.0459(19) 0.072(3) 0.0219(18) 0.053(3) 0.030(2)
C20 0.137(5) 0.073(3) 0.069(3) 0.042(2) 0.053(3) 0.063(3)
C21 0.071(2) 0.115(4) 0.0487(19) 0.033(2) 0.0211(17) 0.049(2)
C22 0.0507(18) 0.069(2) 0.0372(15) 0.0176(14) 0.0164(13) 0.0184(15)
C23 0.098(3) 0.0440(17) 0.074(2) -0.0091(17) 0.025(2) -0.0152(19)
C24 0.134(5) 0.130(5) 0.089(4) -0.022(3) 0.027(3) -0.040(4)
C25 0.129(5) 0.103(4) 0.133(5) 0.010(3) 0.050(4) -0.034(4)
C26 0.0403(18) 0.091(3) 0.0566(19) 0.0088(18) 0.0026(15) -0.0002(17)
C27 0.105(4) 0.113(4) 0.090(3) 0.021(3) 0.033(3) -0.023(3)
C28 0.089(4) 0.170(6) 0.059(3) 0.007(3) -0.012(2) -0.043(4)
C29 0.0410(15) 0.0423(13) 0.0255(11) 0.0021(10) 0.0073(10) 0.0008(11)
C30 0.0395(16) 0.068(2) 0.0439(16) 0.0062(14) -0.0050(13) -0.0108(14)
C31 0.053(2) 0.087(3) 0.080(3) -0.008(2) -0.0116(19) -0.027(2)
C32 0.0376(17) 0.087(3) 0.071(2) 0.0141(19) 0.0087(15) -0.0040(16)
C33 0.063(2) 0.121(3) 0.0469(19) 0.015(2) -0.0213(17) -0.015(2)
C34 0.0501(17) 0.0389(13) 0.0307(13) 0.0009(11) 0.0011(11) 0.0037(12)
C35 0.0522(18) 0.0603(18) 0.0340(14) -0.0028(13) -0.0015(12) 0.0139(15)
C36 0.079(3) 0.0555(19) 0.058(2) -0.0160(16) -0.0105(18) 0.0226(18)
C37 0.105(3) 0.0422(17) 0.056(2) 0.0043(15) -0.0143(19) 0.0136(19)
C38 0.095(3) 0.0521(18) 0.0453(18) 0.0141(15) 0.0018(18) 0.0022(18)
C39 0.069(2) 0.0456(16) 0.0381(15) 0.0058(12) 0.0099(14) 0.0024(15)
C40 0.0366(15) 0.0381(13) 0.0485(15) -0.0047(12) 0.0031(12) -0.0031(11)
C41 0.0511(19) 0.0528(17) 0.070(2) -0.0059(15) 0.0221(16) -0.0124(15)
C42 0.0410(17) 0.0564(18) 0.0562(18) -0.0090(14) -0.0109(14) -0.0019(14)
C43 0.0535(19) 0.0401(15) 0.066(2) -0.0090(14) 0.0048(15) -0.0047(14)
C44 0.0542(18) 0.0344(13) 0.0352(14) 0.0005(11) 0.0085(12) -0.0029(12)
C45 0.0564(19) 0.0397(15) 0.0521(18) -0.0011(13) -0.0011(14) -0.0055(13)
C46 0.106(3) 0.0459(17) 0.068(2) 0.0117(17) -0.005(2) -0.022(2)
C47 0.154(5) 0.044(2) 0.108(4) 0.022(2) -0.024(3) -0.029(3)
C48 0.119(4) 0.0333(17) 0.132(4) -0.003(2) -0.026(3) -0.007(2)
C49 0.075(3) 0.0468(19) 0.090(3) -0.0201(19) -0.016(2) 0.0070(17)
C50 0.0469(18) 0.0430(15) 0.0623(19) -0.0136(14) -0.0058(14) 0.0034(13)
C51 0.0389(15) 0.0505(16) 0.0423(15) -0.0121(12) -0.0015(12) 0.0041(12)
C52 0.0511(17) 0.0470(15) 0.0338(14) -0.0014(12) 0.0067(12) -0.0002(13)
C53 0.078(2) 0.0476(16) 0.0384(15) 0.0008(13) 0.0177(15) 0.0085(16)
C54 0.075(2) 0.076(2) 0.0365(16) 0.0100(16) 0.0120(15) 0.0153(19)
C55 0.063(2) 0.099(3) 0.0329(15) -0.0088(18) 0.0030(14) 0.015(2)
C56 0.053(2) 0.074(2) 0.0456(17) -0.0198(16) 0.0007(14) 0.0133(17)
C57 0.0510(17) 0.0351(13) 0.0330(13) -0.0005(10) 0.0117(12) -0.0016(12)
C58 0.0485(16) 0.0325(12) 0.0395(14) -0.0037(11) 0.0059(12) 0.0001(11)
C59 0.0609(19) 0.0391(14) 0.0405(15) 0.0032(12) 0.0126(13) 0.0050(13)
C60 0.075(2) 0.0466(16) 0.0465(17) 0.0076(13) 0.0076(15) -0.0024(16)
C61 0.076(2) 0.0426(16) 0.056(2) 0.0064(14) -0.0031(17) 0.0116(16)
C62 0.061(2) 0.0425(16) 0.0586(19) -0.0030(14) -0.0016(16) 0.0112(14)
C63 0.0515(17) 0.0368(14) 0.0456(15) -0.0074(12) 0.0073(13) -0.0010(12)
C64 0.0535(18) 0.0422(15) 0.0442(15) -0.0155(12) 0.0141(13) -0.0038(13)
C65 0.0535(17) 0.0418(14) 0.0359(14) -0.0103(11) 0.0128(12) -0.0084(13)
C66 0.066(2) 0.0560(17) 0.0385(15) -0.0056(13) 0.0151(14) -0.0117(15)
C67 0.071(2) 0.069(2) 0.0461(17) -0.0204(16) 0.0254(16) -0.0240(19)
C68 0.063(2) 0.073(2) 0.063(2) -0.0368(19) 0.0284(18) -0.0179(19)
C69 0.054(2) 0.0579(19) 0.066(2) -0.0234(16) 0.0177(16) -0.0038(16)
B1 0.0365(16) 0.0301(13) 0.0299(13) 0.0022(11) 0.0057(11) 0.0004(11)

loop_
_atom_type_symbol
_atom_type_description
_atom_type_scat_dispersion_real
_atom_type_scat_dispersion_imag
_atom_type_scat_source
C C 0.0033 0.0016 'International Tables Vol C Tables 4.2.6.8 and 6.1.1.4'
H H 0.0000 0.0000 'International Tables Vol C Tables 4.2.6.8 and 6.1.1.4'
B B 0.0013 0.0007 'International Tables Vol C Tables 4.2.6.8 and 6.1.1.4'
N N 0.0061 0.0033 'International Tables Vol C Tables 4.2.6.8 and 6.1.1.4'
O O 0.0106 0.0060 'International Tables Vol C Tables 4.2.6.8 and 6.1.1.4'
Si Si 0.0817 0.0704 'International Tables Vol C Tables 4.2.6.8 and 6.1.1.4'

loop_
_geom_angle_atom_site_label_1
_geom_angle_atom_site_label_2
_geom_angle_atom_site_label_3
_geom_angle
_geom_angle_site_symmetry_1
_geom_angle_site_symmetry_3
_geom_angle_publ_flag
O1 Si1 N3 99.15(10) . . ?
O1 Si1 N4 162.70(9) . . ?
O1 Si1 C2 98.67(10) . . ?
O2 Si1 O1 90.59(10) . . ?
O2 Si1 N3 129.13(10) . . ?
O2 Si1 N4 87.87(9) . . ?
O2 Si1 C2 120.49(11) . . ?
N3 Si1 N4 68.96(9) . . ?
N3 Si1 C2 107.22(12) . . ?
C2 Si1 N4 96.95(10) . . ?
C44 O1 Si1 114.12(16) . . ?
C57 O2 Si1 115.48(16) . . ?
C3 N1 C5 121.1(2) . . ?
C3 N1 B1 108.7(2) . . ?
B1 N1 C5 129.4(2) . . ?
C4 N2 C17 119.4(2) . . ?
C4 N2 B1 108.0(2) . . ?
C17 N2 B1 132.2(2) . . ?
C29 N3 Si1 94.40(16) . . ?
C29 N3 C30 126.1(2) . . ?
C30 N3 Si1 135.28(19) . . ?
C29 N4 Si1 90.05(16) . . ?
C29 N4 C40 130.8(2) . . ?
C40 N4 Si1 137.01(17) . . ?
C2 C1 B1 177.3(3) . . ?
C1 C2 Si1 173.4(3) . . ?
N1 C3 H3 125.4 . . ?
C4 C3 N1 109.1(2) . . ?
C4 C3 H3 125.4 . . ?
N2 C4 H4 125.3 . . ?
C3 C4 N2 109.4(2) . . ?
C3 C4 H4 125.3 . . ?
C6 C5 N1 118.4(2) . . ?
C10 C5 N1 119.4(2) . . ?
C10 C5 C6 122.1(3) . . ?
C5 C6 C11 122.0(2) . . ?
C7 C6 C5 117.7(3) . . ?
C7 C6 C11 120.3(3) . . ?
C6 C7 H7 119.6 . . ?
C8 C7 C6 120.8(3) . . ?
C8 C7 H7 119.6 . . ?
C7 C8 H8 119.3 . . ?
C7 C8 C9 121.3(3) . . ?
C9 C8 H8 119.3 . . ?
C8 C9 H9 119.9 . . ?
C8 C9 C10 120.1(3) . . ?
C10 C9 H9 119.9 . . ?
C5 C10 C14 121.9(2) . . ?
C9 C10 C5 117.9(3) . . ?
C9 C10 C14 120.2(3) . . ?
C6 C11 H11 107.3 . . ?
C6 C11 C12 111.1(3) . . ?
C6 C11 C13 112.4(3) . . ?
C12 C11 H11 107.3 . . ?
C13 C11 H11 107.3 . . ?
C13 C11 C12 111.1(3) . . ?
C11 C12 H12A 109.5 . . ?
C11 C12 H12B 109.5 . . ?
C11 C12 H12C 109.5 . . ?
H12A C12 H12B 109.5 . . ?
H12A C12 H12C 109.5 . . ?
H12B C12 H12C 109.5 . . ?
C11 C13 H13A 109.5 . . ?
C11 C13 H13B 109.5 . . ?
C11 C13 H13C 109.5 . . ?
H13A C13 H13B 109.5 . . ?
H13A C13 H13C 109.5 . . ?
H13B C13 H13C 109.5 . . ?
C10 C14 H14 107.6 . . ?
C10 C14 C15 110.5(3) . . ?
C15 C14 H14 107.6 . . ?
C16 C14 C10 112.7(3) . . ?
C16 C14 H14 107.6 . . ?
C16 C14 C15 110.6(3) . . ?
C14 C15 H15A 109.5 . . ?
C14 C15 H15B 109.5 . . ?
C14 C15 H15C 109.5 . . ?
H15A C15 H15B 109.5 . . ?
H15A C15 H15C 109.5 . . ?
H15B C15 H15C 109.5 . . ?
C14 C16 H16A 109.5 . . ?
C14 C16 H16B 109.5 . . ?
C14 C16 H16C 109.5 . . ?
H16A C16 H16B 109.5 . . ?
H16A C16 H16C 109.5 . . ?
H16B C16 H16C 109.5 . . ?
C18 C17 N2 118.6(3) . . ?
C18 C17 C22 122.0(3) . . ?
C22 C17 N2 119.2(3) . . ?
C17 C18 C23 121.9(3) . . ?
C19 C18 C17 118.2(4) . . ?
C19 C18 C23 119.9(4) . . ?
C18 C19 H19 119.7 . . ?
C18 C19 C20 120.7(4) . . ?
C20 C19 H19 119.7 . . ?
C19 C20 H20 119.7 . . ?
C21 C20 C19 120.6(4) . . ?
C21 C20 H20 119.7 . . ?
C20 C21 H21 119.5 . . ?
C20 C21 C22 121.1(4) . . ?
C22 C21 H21 119.5 . . ?
C17 C22 C26 121.2(3) . . ?
C21 C22 C17 117.4(4) . . ?
C21 C22 C26 121.2(4) . . ?
C18 C23 H23 106.9 . . ?
C18 C23 C24 111.4(4) . . ?
C18 C23 C25 113.3(4) . . ?
C24 C23 H23 106.9 . . ?
C24 C23 C25 111.2(4) . . ?
C25 C23 H23 106.9 . . ?
C23 C24 H24A 109.5 . . ?
C23 C24 H24B 109.5 . . ?
C23 C24 H24C 109.5 . . ?
H24A C24 H24B 109.5 . . ?
H24A C24 H24C 109.5 . . ?
H24B C24 H24C 109.5 . . ?
C23 C25 H25A 109.5 . . ?
C23 C25 H25B 109.5 . . ?
C23 C25 H25C 109.5 . . ?
H25A C25 H25B 109.5 . . ?
H25A C25 H25C 109.5 . . ?
H25B C25 H25C 109.5 . . ?
C22 C26 H26 107.7 . . ?
C22 C26 C27 109.0(3) . . ?
C22 C26 C28 114.9(4) . . ?
C27 C26 H26 107.7 . . ?
C28 C26 H26 107.7 . . ?
C28 C26 C27 109.7(4) . . ?
C26 C27 H27A 109.5 . . ?
C26 C27 H27B 109.5 . . ?
C26 C27 H27C 109.5 . . ?
H27A C27 H27B 109.5 . . ?
H27A C27 H27C 109.5 . . ?
H27B C27 H27C 109.5 . . ?
C26 C28 H28A 109.5 . . ?
C26 C28 H28B 109.5 . . ?
C26 C28 H28C 109.5 . . ?
H28A C28 H28B 109.5 . . ?
H28A C28 H28C 109.5 . . ?
H28B C28 H28C 109.5 . . ?
N3 C29 Si1 50.55(13) . . ?
N3 C29 C34 125.6(2) . . ?
N4 C29 Si1 56.04(13) . . ?
N4 C29 N3 106.6(2) . . ?
N4 C29 C34 127.7(2) . . ?
C34 C29 Si1 174.93(19) . . ?
N3 C30 C32 110.0(3) . . ?
N3 C30 C33 109.7(3) . . ?
C31 C30 N3 109.5(3) . . ?
C31 C30 C32 108.4(3) . . ?
C31 C30 C33 108.1(3) . . ?
C32 C30 C33 110.9(3) . . ?
C30 C31 H31A 109.5 . . ?
C30 C31 H31B 109.5 . . ?
C30 C31 H31C 109.5 . . ?
H31A C31 H31B 109.5 . . ?
H31A C31 H31C 109.5 . . ?
H31B C31 H31C 109.5 . . ?
C30 C32 H32A 109.5 . . ?
C30 C32 H32B 109.5 . . ?
C30 C32 H32C 109.5 . . ?
H32A C32 H32B 109.5 . . ?
H32A C32 H32C 109.5 . . ?
H32B C32 H32C 109.5 . . ?
C30 C33 H33A 109.5 . . ?
C30 C33 H33B 109.5 . . ?
C30 C33 H33C 109.5 . . ?
H33A C33 H33B 109.5 . . ?
H33A C33 H33C 109.5 . . ?
H33B C33 H33C 109.5 . . ?
C35 C34 C29 122.0(3) . . ?
C39 C34 C29 118.2(3) . . ?
C39 C34 C35 119.7(3) . . ?
C34 C35 H35 119.9 . . ?
C34 C35 C36 120.2(3) . . ?
C36 C35 H35 119.9 . . ?
C35 C36 H36 120.2 . . ?
C37 C36 C35 119.6(3) . . ?
C37 C36 H36 120.2 . . ?
C36 C37 H37 119.7 . . ?
C38 C37 C36 120.5(3) . . ?
C38 C37 H37 119.7 . . ?
C37 C38 H38 119.8 . . ?
C37 C38 C39 120.3(3) . . ?
C39 C38 H38 119.8 . . ?
C34 C39 C38 119.6(3) . . ?
C34 C39 H39 120.2 . . ?
C38 C39 H39 120.2 . . ?
N4 C40 C41 109.6(2) . . ?
N4 C40 C42 105.7(2) . . ?
N4 C40 C43 113.2(2) . . ?
C41 C40 C43 109.3(3) . . ?
C42 C40 C41 110.2(3) . . ?
C42 C40 C43 108.8(2) . . ?
C40 C41 H41A 109.5 . . ?
C40 C41 H41B 109.5 . . ?
C40 C41 H41C 109.5 . . ?
H41A C41 H41B 109.5 . . ?
H41A C41 H41C 109.5 . . ?
H41B C41 H41C 109.5 . . ?
C40 C42 H42A 109.5 . . ?
C40 C42 H42B 109.5 . . ?
C40 C42 H42C 109.5 . . ?
H42A C42 H42B 109.5 . . ?
H42A C42 H42C 109.5 . . ?
H42B C42 H42C 109.5 . . ?
C40 C43 H43A 109.5 . . ?
C40 C43 H43B 109.5 . . ?
C40 C43 H43C 109.5 . . ?
H43A C43 H43B 109.5 . . ?
H43A C43 H43C 109.5 . . ?
H43B C43 H43C 109.5 . . ?
O1 C44 C45 111.5(2) . . ?
O1 C44 C52 113.7(2) . . ?
O1 C44 C57 103.5(2) . . ?
C45 C44 C52 100.3(2) . . ?
C45 C44 C57 116.2(2) . . ?
C52 C44 C57 112.0(2) . . ?
C46 C45 C44 127.9(3) . . ?
C46 C45 C50 120.0(3) . . ?
C50 C45 C44 111.7(3) . . ?
C45 C46 H46 120.7 . . ?
C47 C46 C45 118.5(4) . . ?
C47 C46 H46 120.7 . . ?
C46 C47 H47 119.5 . . ?
C46 C47 C48 121.0(4) . . ?
C48 C47 H47 119.5 . . ?
C47 C48 H48 119.9 . . ?
C49 C48 C47 120.3(4) . . ?
C49 C48 H48 119.9 . . ?
C48 C49 H49 120.6 . . ?
C48 C49 C50 118.8(4) . . ?
C50 C49 H49 120.6 . . ?
C45 C50 C51 108.1(3) . . ?
C49 C50 C45 121.3(3) . . ?
C49 C50 C51 130.2(3) . . ?
C52 C51 C50 108.8(3) . . ?
C56 C51 C50 129.7(3) . . ?
C56 C51 C52 121.2(3) . . ?
C51 C52 C44 110.2(2) . . ?
C53 C52 C44 129.9(3) . . ?
C53 C52 C51 119.9(3) . . ?
C52 C53 H53 120.6 . . ?
C52 C53 C54 118.9(3) . . ?
C54 C53 H53 120.6 . . ?
C53 C54 H54 119.8 . . ?
C55 C54 C53 120.4(3) . . ?
C55 C54 H54 119.8 . . ?
C54 C55 H55 119.6 . . ?
C56 C55 C54 120.9(3) . . ?
C56 C55 H55 119.6 . . ?
C51 C56 H56 120.6 . . ?
C55 C56 C51 118.7(3) . . ?
C55 C56 H56 120.6 . . ?
O2 C57 C44 103.2(2) . . ?
O2 C57 C58 113.4(2) . . ?
O2 C57 C65 112.9(2) . . ?
C58 C57 C44 111.1(2) . . ?
C65 C57 C44 115.4(2) . . ?
C65 C57 C58 101.3(2) . . ?
C59 C58 C57 129.5(3) . . ?
C59 C58 C63 120.4(3) . . ?
C63 C58 C57 110.0(2) . . ?
C58 C59 H59 120.8 . . ?
C60 C59 C58 118.4(3) . . ?
C60 C59 H59 120.8 . . ?
C59 C60 H60 119.4 . . ?
C61 C60 C59 121.3(3) . . ?
C61 C60 H60 119.4 . . ?
C60 C61 H61 119.5 . . ?
C60 C61 C62 120.9(3) . . ?
C62 C61 H61 119.5 . . ?
C61 C62 H62 120.9 . . ?
C61 C62 C63 118.2(3) . . ?
C63 C62 H62 120.9 . . ?
C58 C63 C62 120.7(3) . . ?
C58 C63 C64 108.4(3) . . ?
C62 C63 C64 130.8(3) . . ?
C65 C64 C63 108.7(3) . . ?
C65 C64 C69 120.8(3) . . ?
C69 C64 C63 130.3(3) . . ?
C64 C65 C57 110.2(2) . . ?
C66 C65 C57 129.8(3) . . ?
C66 C65 C64 119.9(3) . . ?
C65 C66 H66 120.2 . . ?
C67 C66 C65 119.5(3) . . ?
C67 C66 H66 120.2 . . ?
C66 C67 H67 119.9 . . ?
C68 C67 C66 120.2(3) . . ?
C68 C67 H67 119.9 . . ?
C67 C68 H68 119.4 . . ?
C67 C68 C69 121.2(3) . . ?
C69 C68 H68 119.4 . . ?
C64 C69 H69 120.9 . . ?
C68 C69 C64 118.2(4) . . ?
C68 C69 H69 120.9 . . ?
N1 B1 N2 104.7(2) . . ?
N1 B1 C1 126.1(2) . . ?
N2 B1 C1 129.1(2) . . ?

loop_
_geom_bond_atom_site_label_1
_geom_bond_atom_site_label_2
_geom_bond_distance
_geom_bond_site_symmetry_2
_geom_bond_publ_flag
Si1 O1 1.7030(19) . ?
Si1 O2 1.679(2) . ?
Si1 N3 1.825(2) . ?
Si1 N4 1.955(2) . ?
Si1 C2 1.846(3) . ?
O1 C44 1.408(3) . ?
O2 C57 1.433(3) . ?
N1 C3 1.399(3) . ?
N1 C5 1.438(3) . ?
N1 B1 1.425(4) . ?
N2 C4 1.405(3) . ?
N2 C17 1.432(3) . ?
N2 B1 1.434(3) . ?
N3 C29 1.357(3) . ?
N3 C30 1.503(4) . ?
N4 C29 1.315(3) . ?
N4 C40 1.482(3) . ?
C1 C2 1.208(4) . ?
C1 B1 1.525(4) . ?
C3 H3 0.9500 . ?
C3 C4 1.339(4) . ?
C4 H4 0.9500 . ?
C5 C6 1.403(4) . ?
C5 C10 1.399(4) . ?
C6 C7 1.391(4) . ?
C6 C11 1.518(4) . ?
C7 H7 0.9500 . ?
C7 C8 1.363(6) . ?
C8 H8 0.9500 . ?
C8 C9 1.386(6) . ?
C9 H9 0.9500 . ?
C9 C10 1.392(4) . ?
C10 C14 1.513(5) . ?
C11 H11 1.0000 . ?
C11 C12 1.527(5) . ?
C11 C13 1.522(5) . ?
C12 H12A 0.9800 . ?
C12 H12B 0.9800 . ?
C12 H12C 0.9800 . ?
C13 H13A 0.9800 . ?
C13 H13B 0.9800 . ?
C13 H13C 0.9800 . ?
C14 H14 1.0000 . ?
C14 C15 1.523(5) . ?
C14 C16 1.511(5) . ?
C15 H15A 0.9800 . ?
C15 H15B 0.9800 . ?
C15 H15C 0.9800 . ?
C16 H16A 0.9800 . ?
C16 H16B 0.9800 . ?
C16 H16C 0.9800 . ?
C17 C18 1.401(5) . ?
C17 C22 1.404(5) . ?
C18 C19 1.386(5) . ?
C18 C23 1.513(6) . ?
C19 H19 0.9500 . ?
C19 C20 1.386(7) . ?
C20 H20 0.9500 . ?
C20 C21 1.372(7) . ?
C21 H21 0.9500 . ?
C21 C22 1.399(5) . ?
C22 C26 1.512(5) . ?
C23 H23 1.0000 . ?
C23 C24 1.521(7) . ?
C23 C25 1.536(6) . ?
C24 H24A 0.9800 . ?
C24 H24B 0.9800 . ?
C24 H24C 0.9800 . ?
C25 H25A 0.9800 . ?
C25 H25B 0.9800 . ?
C25 H25C 0.9800 . ?
C26 H26 1.0000 . ?
C26 C27 1.536(6) . ?
C26 C28 1.534(5) . ?
C27 H27A 0.9800 . ?
C27 H27B 0.9800 . ?
C27 H27C 0.9800 . ?
C28 H28A 0.9800 . ?
C28 H28B 0.9800 . ?
C28 H28C 0.9800 . ?
C29 C34 1.486(4) . ?
C30 C31 1.499(5) . ?
C30 C32 1.522(5) . ?
C30 C33 1.536(5) . ?
C31 H31A 0.9800 . ?
C31 H31B 0.9800 . ?
C31 H31C 0.9800 . ?
C32 H32A 0.9800 . ?
C32 H32B 0.9800 . ?
C32 H32C 0.9800 . ?
C33 H33A 0.9800 . ?
C33 H33B 0.9800 . ?
C33 H33C 0.9800 . ?
C34 C35 1.386(4) . ?
C34 C39 1.385(4) . ?
C35 H35 0.9500 . ?
C35 C36 1.393(5) . ?
C36 H36 0.9500 . ?
C36 C37 1.376(6) . ?
C37 H37 0.9500 . ?
C37 C38 1.369(6) . ?
C38 H38 0.9500 . ?
C38 C39 1.393(4) . ?
C39 H39 0.9500 . ?
C40 C41 1.530(4) . ?
C40 C42 1.525(4) . ?
C40 C43 1.537(4) . ?
C41 H41A 0.9800 . ?
C41 H41B 0.9800 . ?
C41 H41C 0.9800 . ?
C42 H42A 0.9800 . ?
C42 H42B 0.9800 . ?
C42 H42C 0.9800 . ?
C43 H43A 0.9800 . ?
C43 H43B 0.9800 . ?
C43 H43C 0.9800 . ?
C44 C45 1.524(4) . ?
C44 C52 1.546(4) . ?
C44 C57 1.590(4) . ?
C45 C46 1.385(5) . ?
C45 C50 1.391(5) . ?
C46 H46 0.9500 . ?
C46 C47 1.384(5) . ?
C47 H47 0.9500 . ?
C47 C48 1.399(8) . ?
C48 H48 0.9500 . ?
C48 C49 1.370(7) . ?
C49 H49 0.9500 . ?
C49 C50 1.384(5) . ?
C50 C51 1.474(5) . ?
C51 C52 1.395(4) . ?
C51 C56 1.383(4) . ?
C52 C53 1.379(4) . ?
C53 H53 0.9500 . ?
C53 C54 1.397(4) . ?
C54 H54 0.9500 . ?
C54 C55 1.388(5) . ?
C55 H55 0.9500 . ?
C55 C56 1.372(5) . ?
C56 H56 0.9500 . ?
C57 C58 1.531(4) . ?
C57 C65 1.520(4) . ?
C58 C59 1.386(4) . ?
C58 C63 1.391(4) . ?
C59 H59 0.9500 . ?
C59 C60 1.384(4) . ?
C60 H60 0.9500 . ?
C60 C61 1.372(5) . ?
C61 H61 0.9500 . ?
C61 C62 1.386(5) . ?
C62 H62 0.9500 . ?
C62 C63 1.391(4) . ?
C63 C64 1.475(4) . ?
C64 C65 1.391(4) . ?
C64 C69 1.396(4) . ?
C65 C66 1.386(4) . ?
C66 H66 0.9500 . ?
C66 C67 1.385(5) . ?
C67 H67 0.9500 . ?
C67 C68 1.382(6) . ?
C68 H68 0.9500 . ?
C68 C69 1.385(5) . ?
C69 H69 0.9500 . ?

loop_
_geom_torsion_atom_site_label_1
_geom_torsion_atom_site_label_2
_geom_torsion_atom_site_label_3
_geom_torsion_atom_site_label_4
_geom_torsion
_geom_torsion_site_symmetry_1
_geom_torsion_site_symmetry_2
_geom_torsion_site_symmetry_3
_geom_torsion_site_symmetry_4
_geom_torsion_publ_flag
Si1 O1 C44 C45 -159.42(19) . . . . ?
Si1 O1 C44 C52 88.0(2) . . . . ?
Si1 O1 C44 C57 -33.7(2) . . . . ?
Si1 O2 C57 C44 -26.7(2) . . . . ?
Si1 O2 C57 C58 93.6(2) . . . . ?
Si1 O2 C57 C65 -151.89(19) . . . . ?
Si1 N3 C29 N4 0.5(2) . . . . ?
Si1 N3 C29 C34 -175.9(2) . . . . ?
Si1 N3 C30 C31 25.7(4) . . . . ?
Si1 N3 C30 C32 -93.4(3) . . . . ?
Si1 N3 C30 C33 144.3(3) . . . . ?
Si1 N4 C29 N3 -0.5(2) . . . . ?
Si1 N4 C29 C34 175.8(2) . . . . ?
Si1 N4 C40 C41 -75.0(3) . . . . ?
Si1 N4 C40 C42 43.7(3) . . . . ?
Si1 N4 C40 C43 162.7(2) . . . . ?
O1 Si1 O2 C57 7.93(17) . . . . ?
O1 Si1 N3 C29 166.59(15) . . . . ?
O1 Si1 N3 C30 -36.9(3) . . . . ?
O1 C44 C45 C46 44.4(5) . . . . ?
O1 C44 C45 C50 -128.7(3) . . . . ?
O1 C44 C52 C51 128.2(3) . . . . ?
O1 C44 C52 C53 -51.5(4) . . . . ?
O1 C44 C57 O2 36.0(2) . . . . ?
O1 C44 C57 C58 -85.9(2) . . . . ?
O1 C44 C57 C65 159.5(2) . . . . ?
O2 Si1 O1 C44 17.35(18) . . . . ?
O2 Si1 N3 C29 68.27(19) . . . . ?
O2 Si1 N3 C30 -135.2(3) . . . . ?
O2 C57 C58 C59 -48.1(4) . . . . ?
O2 C57 C58 C63 132.4(2) . . . . ?
O2 C57 C65 C64 -132.0(2) . . . . ?
O2 C57 C65 C66 45.4(4) . . . . ?
N1 C3 C4 N2 -0.6(3) . . . . ?
N1 C5 C6 C7 179.8(3) . . . . ?
N1 C5 C6 C11 0.8(4) . . . . ?
N1 C5 C10 C9 180.0(3) . . . . ?
N1 C5 C10 C14 0.2(4) . . . . ?
N2 C17 C18 C19 174.6(3) . . . . ?
N2 C17 C18 C23 -7.6(4) . . . . ?
N2 C17 C22 C21 -174.2(3) . . . . ?
N2 C17 C22 C26 9.7(4) . . . . ?
N3 Si1 O1 C44 -112.52(18) . . . . ?
N3 Si1 O2 C57 110.26(18) . . . . ?
N3 C29 C34 C35 -95.4(3) . . . . ?
N3 C29 C34 C39 82.5(4) . . . . ?
N4 Si1 O1 C44 -67.4(4) . . . . ?
N4 Si1 O2 C57 170.69(17) . . . . ?
N4 Si1 N3 C29 -0.36(15) . . . . ?
N4 Si1 N3 C30 156.1(3) . . . . ?
N4 C29 C34 C35 89.0(4) . . . . ?
N4 C29 C34 C39 -93.2(4) . . . . ?
C2 Si1 O1 C44 138.34(18) . . . . ?
C2 Si1 O2 C57 -92.49(19) . . . . ?
C2 Si1 N3 C29 -91.31(17) . . . . ?
C2 Si1 N3 C30 65.2(3) . . . . ?
C3 N1 C5 C6 76.7(3) . . . . ?
C3 N1 C5 C10 -103.0(3) . . . . ?
C3 N1 B1 N2 0.3(3) . . . . ?
C3 N1 B1 C1 -179.8(2) . . . . ?
C4 N2 C17 C18 -84.2(3) . . . . ?
C4 N2 C17 C22 91.6(3) . . . . ?
C4 N2 B1 N1 -0.6(3) . . . . ?
C4 N2 B1 C1 179.4(3) . . . . ?
C5 N1 C3 C4 -170.4(2) . . . . ?
C5 N1 B1 N2 169.8(2) . . . . ?
C5 N1 B1 C1 -10.3(4) . . . . ?
C5 C6 C7 C8 0.1(6) . . . . ?
C5 C6 C11 C12 98.9(4) . . . . ?
C5 C6 C11 C13 -135.9(3) . . . . ?
C5 C10 C14 C15 -117.5(3) . . . . ?
C5 C10 C14 C16 118.3(3) . . . . ?
C6 C5 C10 C9 0.3(4) . . . . ?
C6 C5 C10 C14 -179.4(3) . . . . ?
C6 C7 C8 C9 0.6(7) . . . . ?
C7 C6 C11 C12 -80.1(4) . . . . ?
C7 C6 C11 C13 45.1(4) . . . . ?
C7 C8 C9 C10 -0.8(7) . . . . ?
C8 C9 C10 C5 0.4(5) . . . . ?
C8 C9 C10 C14 -179.9(4) . . . . ?
C9 C10 C14 C15 62.8(4) . . . . ?
C9 C10 C14 C16 -61.4(4) . . . . ?
C10 C5 C6 C7 -0.5(5) . . . . ?
C10 C5 C6 C11 -179.6(3) . . . . ?
C11 C6 C7 C8 179.1(4) . . . . ?
C17 N2 C4 C3 175.3(3) . . . . ?
C17 N2 B1 N1 -174.3(3) . . . . ?
C17 N2 B1 C1 5.8(5) . . . . ?
C17 C18 C19 C20 -0.2(5) . . . . ?
C17 C18 C23 C24 -104.5(4) . . . . ?
C17 C18 C23 C25 129.3(4) . . . . ?
C17 C22 C26 C27 99.5(4) . . . . ?
C17 C22 C26 C28 -136.9(4) . . . . ?
C18 C17 C22 C21 1.4(4) . . . . ?
C18 C17 C22 C26 -174.7(3) . . . . ?
C18 C19 C20 C21 1.2(6) . . . . ?
C19 C18 C23 C24 73.3(5) . . . . ?
C19 C18 C23 C25 -52.9(5) . . . . ?
C19 C20 C21 C22 -0.8(6) . . . . ?
C20 C21 C22 C17 -0.4(5) . . . . ?
C20 C21 C22 C26 175.6(3) . . . . ?
C21 C22 C26 C27 -76.4(4) . . . . ?
C21 C22 C26 C28 47.1(5) . . . . ?
C22 C17 C18 C19 -1.1(4) . . . . ?
C22 C17 C18 C23 176.8(3) . . . . ?
C23 C18 C19 C20 -178.1(4) . . . . ?
C29 N3 C30 C31 176.2(3) . . . . ?
C29 N3 C30 C32 57.1(4) . . . . ?
C29 N3 C30 C33 -65.2(4) . . . . ?
C29 N4 C40 C41 82.9(4) . . . . ?
C29 N4 C40 C42 -158.4(3) . . . . ?
C29 N4 C40 C43 -39.4(4) . . . . ?
C29 C34 C35 C36 176.6(3) . . . . ?
C29 C34 C39 C38 -177.9(3) . . . . ?
C30 N3 C29 Si1 -159.7(3) . . . . ?
C30 N3 C29 N4 -159.2(2) . . . . ?
C30 N3 C29 C34 24.4(4) . . . . ?
C34 C35 C36 C37 0.5(5) . . . . ?
C35 C34 C39 C38 0.0(5) . . . . ?
C35 C36 C37 C38 1.3(6) . . . . ?
C36 C37 C38 C39 -2.4(6) . . . . ?
C37 C38 C39 C34 1.8(6) . . . . ?
C39 C34 C35 C36 -1.2(5) . . . . ?
C40 N4 C29 Si1 -165.1(3) . . . . ?
C40 N4 C29 N3 -165.6(2) . . . . ?
C40 N4 C29 C34 10.7(5) . . . . ?
C44 C45 C46 C47 -174.9(4) . . . . ?
C44 C45 C50 C49 177.8(3) . . . . ?
C44 C45 C50 C51 4.3(4) . . . . ?
C44 C52 C53 C54 -178.9(3) . . . . ?
C44 C57 C58 C59 67.6(4) . . . . ?
C44 C57 C58 C63 -111.9(3) . . . . ?
C44 C57 C65 C64 109.7(3) . . . . ?
C44 C57 C65 C66 -72.9(4) . . . . ?
C45 C44 C52 C51 9.0(3) . . . . ?
C45 C44 C52 C53 -170.7(3) . . . . ?
C45 C44 C57 O2 158.6(2) . . . . ?
C45 C44 C57 C58 36.8(3) . . . . ?
C45 C44 C57 C65 -77.8(3) . . . . ?
C45 C46 C47 C48 -1.0(8) . . . . ?
C45 C50 C51 C52 1.8(4) . . . . ?
C45 C50 C51 C56 175.6(3) . . . . ?
C46 C45 C50 C49 4.0(6) . . . . ?
C46 C45 C50 C51 -169.4(3) . . . . ?
C46 C47 C48 C49 2.7(8) . . . . ?
C47 C48 C49 C50 -1.0(7) . . . . ?
C48 C49 C50 C45 -2.3(6) . . . . ?
C48 C49 C50 C51 169.5(4) . . . . ?
C49 C50 C51 C52 -170.8(4) . . . . ?
C49 C50 C51 C56 2.9(6) . . . . ?
C50 C45 C46 C47 -2.3(6) . . . . ?
C50 C51 C52 C44 -7.1(3) . . . . ?
C50 C51 C52 C53 172.6(3) . . . . ?
C50 C51 C56 C55 -172.8(3) . . . . ?
C51 C52 C53 C54 1.4(5) . . . . ?
C52 C44 C45 C46 165.1(4) . . . . ?
C52 C44 C45 C50 -8.0(3) . . . . ?
C52 C44 C57 O2 -86.9(2) . . . . ?
C52 C44 C57 C58 151.3(2) . . . . ?
C52 C44 C57 C65 36.7(3) . . . . ?
C52 C51 C56 C55 0.2(5) . . . . ?
C52 C53 C54 C55 0.4(6) . . . . ?
C53 C54 C55 C56 -2.0(6) . . . . ?
C54 C55 C56 C51 1.6(5) . . . . ?
C56 C51 C52 C44 178.5(3) . . . . ?
C56 C51 C52 C53 -1.8(5) . . . . ?
C57 C44 C45 C46 -73.9(5) . . . . ?
C57 C44 C45 C50 113.0(3) . . . . ?
C57 C44 C52 C51 -114.9(3) . . . . ?
C57 C44 C52 C53 65.4(4) . . . . ?
C57 C58 C59 C60 -176.5(3) . . . . ?
C57 C58 C63 C62 176.4(3) . . . . ?
C57 C58 C63 C64 -8.1(3) . . . . ?
C57 C65 C66 C67 -180.0(3) . . . . ?
C58 C57 C65 C64 -10.4(3) . . . . ?
C58 C57 C65 C66 167.0(3) . . . . ?
C58 C59 C60 C61 -0.6(5) . . . . ?
C58 C63 C64 C65 1.2(3) . . . . ?
C58 C63 C64 C69 -173.7(3) . . . . ?
C59 C58 C63 C62 -3.1(4) . . . . ?
C59 C58 C63 C64 172.4(3) . . . . ?
C59 C60 C61 C62 -1.6(5) . . . . ?
C60 C61 C62 C63 1.4(5) . . . . ?
C61 C62 C63 C58 0.9(5) . . . . ?
C61 C62 C63 C64 -173.4(3) . . . . ?
C62 C63 C64 C65 176.1(3) . . . . ?
C62 C63 C64 C69 1.2(5) . . . . ?
C63 C58 C59 C60 3.0(4) . . . . ?
C63 C64 C65 C57 6.3(3) . . . . ?
C63 C64 C65 C66 -171.4(3) . . . . ?
C63 C64 C69 C68 171.9(3) . . . . ?
C64 C65 C66 C67 -2.8(4) . . . . ?
C65 C57 C58 C59 -169.4(3) . . . . ?
C65 C57 C58 C63 11.2(3) . . . . ?
C65 C64 C69 C68 -2.5(5) . . . . ?
C65 C66 C67 C68 0.0(5) . . . . ?
C66 C67 C68 C69 1.6(5) . . . . ?
C67 C68 C69 C64 -0.4(5) . . . . ?
C69 C64 C65 C57 -178.2(3) . . . . ?
C69 C64 C65 C66 4.1(4) . . . . ?
B1 N1 C3 C4 0.1(3) . . . . ?
B1 N1 C5 C6 -91.7(4) . . . . ?
B1 N1 C5 C10 88.7(3) . . . . ?
B1 N2 C4 C3 0.8(3) . . . . ?
B1 N2 C17 C18 88.9(4) . . . . ?
B1 N2 C17 C22 -95.4(4) . . . . ?

loop_
_smtbx_masks_void_nr
_smtbx_masks_void_average_x
_smtbx_masks_void_average_y
_smtbx_masks_void_average_z
_smtbx_masks_void_volume
_smtbx_masks_void_count_electrons
_smtbx_masks_void_content
1 -0.378 0.021 0.221 277.3 87.5 '1 C7H8'
2 -0.378 -0.021 0.721 277.3 87.5 '1 C7H8'
3 0.122 0.479 0.721 277.3 87.5 '1 C7H8'
4 0.122 0.521 0.221 277.3 87.5 '1 C7H8'
